data_1547828
loop_
_publ_author_name
'Gharpure, Santosh J.'
'Anuradha, Dandela'

_publ_section_title
;
 Synthesis of Benzo[1,4]heterocycles using Palladium Catalyzed Heck
 Reaction to Vinylogous Carbonates/Carbamates: Unexpected Formation of
 Indoles via Carbopalladation Intercepted by Nucleopalladation.
;
_journal_issue 22
_journal_name_full 'Organic letters'
_journal_page_first 6136
_journal_page_last 6139
_journal_paper_doi 10.1021/acs.orglett.7b03016
_journal_volume 19
_journal_year 2017
_chemical_formula_moiety 'C28 H29 N O6 S'
_chemical_formula_sum 'C28 H29 N O6 S'
_chemical_formula_weight 507.58
_chemical_name_systematic
;
 ?
;
_space_group_crystal_system monoclinic
_space_group_IT_number 14
_space_group_name_Hall '-P 2yn'
_space_group_name_H-M_alt 'P 1 21/n 1'
_symmetry_space_group_name_Hall '-P 2yn'
_symmetry_space_group_name_H-M 'P 1 21/n 1'
_atom_sites_solution_hydrogens geom
_atom_sites_solution_primary dual
_audit_creation_date 2017-09-25
_audit_creation_method
;
Olex2 1.2-ac3
(compiled 2016.08.26 svn.r3337 for Rigaku Oxford Diffraction, GUI svn.r5221)
;
_cell_angle_alpha 90
_cell_angle_beta 104.956(5)
_cell_angle_gamma 90
_cell_formula_units_Z 4
_cell_length_a 8.720(2)
_cell_length_b 21.854(5)
_cell_length_c 13.387(4)
_cell_measurement_reflns_used 18975
_cell_measurement_temperature 100(2)
_cell_measurement_theta_max 25.30
_cell_measurement_theta_min 3.70
_cell_volume 2464.7(11)
_computing_molecular_graphics 'Olex2 (Dolomanov et al., 2009)'
_computing_publication_material 'Olex2 (Dolomanov et al., 2009)'
_computing_structure_refinement 'ShelXL (Sheldrick, 2015)'
_computing_structure_solution 'ShelXT (Sheldrick, 2015)'
_diffrn_ambient_temperature 100.15
_diffrn_measured_fraction_theta_full 0.994
_diffrn_measured_fraction_theta_max 0.993
_diffrn_measurement_device_type 'Rigaku Saturn 724'
_diffrn_radiation_type MoK\a
_diffrn_radiation_wavelength 0.71075
_diffrn_reflns_av_R_equivalents 0.0381
_diffrn_reflns_av_unetI/netI 0.0337
_diffrn_reflns_Laue_measured_fraction_full 0.994
_diffrn_reflns_Laue_measured_fraction_max 0.993
_diffrn_reflns_limit_h_max 10
_diffrn_reflns_limit_h_min -10
_diffrn_reflns_limit_k_max 26
_diffrn_reflns_limit_k_min -20
_diffrn_reflns_limit_l_max 16
_diffrn_reflns_limit_l_min -11
_diffrn_reflns_number 18695
_diffrn_reflns_point_group_measured_fraction_full 0.994
_diffrn_reflns_point_group_measured_fraction_max 0.993
_diffrn_reflns_theta_full 25.242
_diffrn_reflns_theta_max 25.345
_diffrn_reflns_theta_min 3.698
_exptl_absorpt_coefficient_mu 0.176
_exptl_absorpt_correction_T_max 0.939
_exptl_absorpt_correction_T_min 0.920
_exptl_absorpt_correction_type numerical
_exptl_absorpt_process_details 'NUMABS (Rigaku, 1999)'
_exptl_crystal_colour colourless
_exptl_crystal_colour_primary colourless
_exptl_crystal_density_diffrn 1.368
_exptl_crystal_description block
_exptl_crystal_F_000 1072
_exptl_crystal_size_max 0.47
_exptl_crystal_size_mid 0.39
_exptl_crystal_size_min 0.36
_refine_diff_density_max 0.257
_refine_diff_density_min -0.382
_refine_diff_density_rms 0.050
_refine_ls_extinction_method none
_refine_ls_goodness_of_fit_ref 1.043
_refine_ls_hydrogen_treatment constr
_refine_ls_matrix_type full
_refine_ls_number_parameters 327
_refine_ls_number_reflns 4485
_refine_ls_number_restraints 0
_refine_ls_restrained_S_all 1.043
_refine_ls_R_factor_all 0.0479
_refine_ls_R_factor_gt 0.0412
_refine_ls_shift/su_max 0.001
_refine_ls_shift/su_mean 0.000
_refine_ls_structure_factor_coef Fsqd
_refine_ls_weighting_details 'w=1/[\s^2^(Fo^2^)+(0.0477P)^2^+1.0492P] where P=(Fo^2^+2Fc^2^)/3'
_refine_ls_weighting_scheme calc
_refine_ls_wR_factor_gt 0.0950
_refine_ls_wR_factor_ref 0.0998
_reflns_Friedel_coverage 0.000
_reflns_number_gt 3912
_reflns_number_total 4485
_reflns_threshold_expression 'I > 2\s(I)'
_cod_data_source_file sjg-anu-5.cif
_cod_data_source_block shelxl
_cod_depositor_comments 'Adding full bibliography for 1547825--1547834.cif.'
_cod_database_code 1547828
_shelx_space_group_comment
;
The symmetry employed for this shelxl refinement is uniquely defined
by the following loop, which should always be used as a source of
symmetry information in preference to the above space-group names.
They are only intended as comments.
;
_shelx_estimated_absorpt_t_max 0.939
_shelx_estimated_absorpt_t_min 0.922
_olex2_refinement_description
;
1. Fixed Uiso
 At 1.2 times of:
  All C(H) groups, All C(H,H) groups
 At 1.5 times of:
  All C(H,H,H) groups
2.a Ternary CH refined with riding coordinates:
 C6(H6)
2.b Secondary CH2 refined with riding coordinates:
 C7(H7A,H7B), C21(H21A,H21B), C22(H22A,H22B), C2(H2A,H2B)
2.c Aromatic/amide H refined with riding coordinates:
 C4(H4), C19(H19), C12(H12), C9(H9), C10(H10), C28(H28), C18(H18), C15(H15),
 C11(H11), C16(H16), C24(H24), C25(H25), C26(H26), C27(H27)
2.d Idealised Me refined as rotating group:
 C1(H1A,H1B,H1C), C20(H20A,H20B,H20C)
;
_shelx_shelxl_version_number 2014/7
_olex2_submission_special_instructions 'No special instructions were received'

loop_
_space_group_symop_operation_xyz
'x, y, z'
'-x+1/2, y+1/2, -z+1/2'
'-x, -y, -z'
'x-1/2, -y-1/2, z-1/2'

loop_
_atom_site_label
_atom_site_type_symbol
_atom_site_fract_x
_atom_site_fract_y
_atom_site_fract_z
_atom_site_U_iso_or_equiv
_atom_site_adp_type
_atom_site_occupancy
_atom_site_site_symmetry_order
_atom_site_calc_flag
_atom_site_refinement_flags_posn
S1 S 0.55539(5) 0.40314(2) 1.00583(3) 0.01741(13) Uani 1 1 d .
O1 O 0.54064(14) 0.17623(5) 0.69233(9) 0.0198(3) Uani 1 1 d .
O6 O 0.72337(14) 0.44516(5) 0.67137(9) 0.0193(3) Uani 1 1 d .
O3 O 0.50535(14) 0.36678(5) 0.70785(9) 0.0181(3) Uani 1 1 d .
O4 O 0.69820(14) 0.43884(5) 1.03047(10) 0.0234(3) Uani 1 1 d .
O2 O 0.65184(15) 0.26329(5) 0.65455(10) 0.0251(3) Uani 1 1 d .
O5 O 0.44983(15) 0.40448(5) 1.07183(9) 0.0234(3) Uani 1 1 d .
N1 N 0.45475(16) 0.42511(6) 0.89057(11) 0.0160(3) Uani 1 1 d .
C3 C 0.5524(2) 0.23799(8) 0.68857(13) 0.0181(4) Uani 1 1 d .
C4 C 0.4298(2) 0.26644(8) 0.73056(13) 0.0176(4) Uani 1 1 d .
H4 H 0.3602 0.2397 0.7538 0.021 Uiso 1 1 calc R
C8 C 0.2990(2) 0.39985(7) 0.85015(13) 0.0157(4) Uani 1 1 d .
C5 C 0.4071(2) 0.32650(8) 0.73910(13) 0.0160(4) Uani 1 1 d .
C14 C 0.6070(2) 0.32620(8) 0.99371(13) 0.0173(4) Uani 1 1 d .
C19 C 0.5028(2) 0.27996(8) 1.00456(14) 0.0207(4) Uani 1 1 d .
H19 H 0.4068 0.2894 1.0223 0.025 Uiso 1 1 calc R
C7 C 0.5354(2) 0.45553(8) 0.81974(13) 0.0186(4) Uani 1 1 d .
H7A H 0.6512 0.4485 0.8442 0.022 Uiso 1 1 calc R
H7B H 0.5164 0.5002 0.8202 0.022 Uiso 1 1 calc R
C13 C 0.2758(2) 0.35110(7) 0.77954(13) 0.0162(4) Uani 1 1 d .
C12 C 0.1234(2) 0.32584(8) 0.74598(13) 0.0191(4) Uani 1 1 d .
H12 H 0.1059 0.2923 0.6992 0.023 Uiso 1 1 calc R
C6 C 0.4758(2) 0.43147(7) 0.71056(13) 0.0164(4) Uani 1 1 d .
H6 H 0.3592 0.4393 0.6854 0.020 Uiso 1 1 calc R
C9 C 0.1726(2) 0.42386(8) 0.88271(13) 0.0177(4) Uani 1 1 d .
H9 H 0.1892 0.4576 0.9291 0.021 Uiso 1 1 calc R
C21 C 0.5603(2) 0.46139(8) 0.63810(14) 0.0183(4) Uani 1 1 d .
H21A H 0.5146 0.4470 0.5664 0.022 Uiso 1 1 calc R
H21B H 0.5482 0.5064 0.6397 0.022 Uiso 1 1 calc R
C22 C 0.8125(2) 0.46346(8) 0.60179(14) 0.0220(4) Uani 1 1 d .
H22A H 0.9265 0.4568 0.6352 0.026 Uiso 1 1 calc R
H22B H 0.7966 0.5079 0.5885 0.026 Uiso 1 1 calc R
C10 C 0.0223(2) 0.39871(8) 0.84765(14) 0.0204(4) Uani 1 1 d .
H10 H -0.0641 0.4154 0.8697 0.025 Uiso 1 1 calc R
C28 C 0.8096(2) 0.45631(9) 0.41423(14) 0.0245(4) Uani 1 1 d .
H28 H 0.8615 0.4949 0.4214 0.029 Uiso 1 1 calc R
C18 C 0.5415(2) 0.21984(8) 0.98905(14) 0.0237(4) Uani 1 1 d .
H18 H 0.4711 0.1880 0.9963 0.028 Uiso 1 1 calc R
C15 C 0.7472(2) 0.31257(8) 0.96785(14) 0.0213(4) Uani 1 1 d .
H15 H 0.8176 0.3444 0.9605 0.026 Uiso 1 1 calc R
C11 C -0.0026(2) 0.34905(8) 0.78017(14) 0.0215(4) Uani 1 1 d .
H11 H -0.1050 0.3311 0.7576 0.026 Uiso 1 1 calc R
C16 C 0.7837(2) 0.25215(8) 0.95277(15) 0.0244(4) Uani 1 1 d .
H16 H 0.8798 0.2427 0.9352 0.029 Uiso 1 1 calc R
C23 C 0.7703(2) 0.43013(8) 0.49945(14) 0.0214(4) Uani 1 1 d .
C17 C 0.6814(2) 0.20526(8) 0.96306(14) 0.0227(4) Uani 1 1 d .
C2 C 0.6529(2) 0.14220(8) 0.65040(15) 0.0217(4) Uani 1 1 d .
H2A H 0.7627 0.1499 0.6920 0.026 Uiso 1 1 calc R
H2B H 0.6445 0.1550 0.5783 0.026 Uiso 1 1 calc R
C24 C 0.6956(2) 0.37346(8) 0.48796(15) 0.0238(4) Uani 1 1 d .
H24 H 0.6699 0.3545 0.5454 0.029 Uiso 1 1 calc R
C1 C 0.6129(2) 0.07540(8) 0.65398(15) 0.0248(4) Uani 1 1 d .
H1A H 0.5032 0.0685 0.6141 0.037 Uiso 1 1 calc GR
H1B H 0.6248 0.0630 0.7259 0.037 Uiso 1 1 calc GR
H1C H 0.6849 0.0512 0.6243 0.037 Uiso 1 1 calc GR
C25 C 0.6585(2) 0.34439(9) 0.39215(15) 0.0287(4) Uani 1 1 d .
H25 H 0.6062 0.3059 0.3846 0.034 Uiso 1 1 calc R
C26 C 0.6969(2) 0.37089(10) 0.30766(16) 0.0325(5) Uani 1 1 d .
H26 H 0.6706 0.3508 0.2425 0.039 Uiso 1 1 calc R
C27 C 0.7740(2) 0.42679(10) 0.31905(16) 0.0309(5) Uani 1 1 d .
H27 H 0.8025 0.4450 0.2619 0.037 Uiso 1 1 calc R
C20 C 0.7205(3) 0.13922(9) 0.94731(16) 0.0319(5) Uani 1 1 d .
H20A H 0.7302 0.1165 1.0117 0.048 Uiso 1 1 calc GR
H20B H 0.8210 0.1371 0.9275 0.048 Uiso 1 1 calc GR
H20C H 0.6356 0.1213 0.8925 0.048 Uiso 1 1 calc GR

loop_
_atom_site_aniso_label
_atom_site_aniso_U_11
_atom_site_aniso_U_22
_atom_site_aniso_U_33
_atom_site_aniso_U_23
_atom_site_aniso_U_13
_atom_site_aniso_U_12
S1 0.0173(2) 0.0182(2) 0.0153(2) -0.00199(16) 0.00165(18) -0.00004(16)
O1 0.0229(7) 0.0135(6) 0.0251(7) -0.0006(5) 0.0097(6) 0.0014(5)
O6 0.0170(6) 0.0225(6) 0.0192(6) 0.0029(5) 0.0064(5) -0.0003(5)
O3 0.0199(6) 0.0133(6) 0.0233(7) 0.0004(5) 0.0095(5) -0.0003(5)
O4 0.0208(7) 0.0192(7) 0.0255(7) -0.0024(5) -0.0024(6) -0.0034(5)
O2 0.0264(7) 0.0192(7) 0.0340(8) -0.0004(6) 0.0154(6) -0.0019(5)
O5 0.0266(7) 0.0279(7) 0.0163(6) -0.0022(5) 0.0065(6) 0.0032(5)
N1 0.0141(7) 0.0174(7) 0.0158(7) -0.0010(6) 0.0028(6) -0.0021(6)
C3 0.0210(9) 0.0155(9) 0.0167(9) 0.0009(7) 0.0030(7) 0.0001(7)
C4 0.0169(9) 0.0178(9) 0.0179(9) 0.0008(7) 0.0042(7) -0.0026(7)
C8 0.0153(8) 0.0162(8) 0.0148(8) 0.0029(7) 0.0025(7) -0.0011(7)
C5 0.0166(8) 0.0180(9) 0.0128(8) 0.0021(7) 0.0027(7) -0.0025(7)
C14 0.0185(9) 0.0178(9) 0.0134(8) 0.0006(7) 0.0002(7) 0.0001(7)
C19 0.0178(9) 0.0253(10) 0.0185(9) 0.0023(7) 0.0038(7) -0.0011(7)
C7 0.0197(9) 0.0179(9) 0.0196(9) -0.0005(7) 0.0073(7) -0.0041(7)
C13 0.0171(9) 0.0155(8) 0.0155(8) 0.0038(7) 0.0034(7) 0.0012(7)
C12 0.0205(9) 0.0172(9) 0.0187(9) 0.0006(7) 0.0034(8) -0.0025(7)
C6 0.0171(8) 0.0129(8) 0.0191(9) 0.0000(7) 0.0046(7) 0.0009(6)
C9 0.0197(9) 0.0171(9) 0.0168(9) 0.0012(7) 0.0057(7) 0.0006(7)
C21 0.0171(8) 0.0159(9) 0.0215(9) 0.0017(7) 0.0045(7) 0.0010(7)
C22 0.0202(9) 0.0235(10) 0.0251(10) 0.0045(8) 0.0109(8) -0.0033(7)
C10 0.0173(9) 0.0233(9) 0.0223(10) 0.0019(7) 0.0079(8) 0.0022(7)
C28 0.0205(9) 0.0281(10) 0.0267(10) 0.0081(8) 0.0095(8) 0.0069(8)
C18 0.0250(10) 0.0200(9) 0.0227(10) 0.0037(7) 0.0001(8) -0.0045(7)
C15 0.0192(9) 0.0212(9) 0.0233(10) 0.0017(7) 0.0051(8) -0.0026(7)
C11 0.0146(9) 0.0254(10) 0.0236(10) 0.0039(8) 0.0032(8) -0.0037(7)
C16 0.0213(10) 0.0255(10) 0.0261(10) -0.0010(8) 0.0055(8) 0.0034(8)
C23 0.0172(9) 0.0231(10) 0.0259(10) 0.0034(8) 0.0092(8) 0.0044(7)
C17 0.0264(10) 0.0203(9) 0.0173(9) 0.0016(7) -0.0019(8) 0.0029(8)
C2 0.0213(9) 0.0193(9) 0.0270(10) -0.0026(8) 0.0108(8) 0.0033(7)
C24 0.0236(10) 0.0236(10) 0.0261(10) 0.0030(8) 0.0098(8) 0.0042(8)
C1 0.0254(10) 0.0202(9) 0.0307(11) 0.0005(8) 0.0106(9) 0.0037(8)
C25 0.0251(10) 0.0282(11) 0.0319(11) -0.0042(9) 0.0060(9) 0.0040(8)
C26 0.0309(11) 0.0410(12) 0.0237(11) -0.0027(9) 0.0039(9) 0.0155(9)
C27 0.0279(11) 0.0415(12) 0.0261(11) 0.0089(9) 0.0123(9) 0.0132(9)
C20 0.0364(12) 0.0222(10) 0.0315(11) 0.0010(8) -0.0015(9) 0.0040(8)

loop_
_atom_type_symbol
_atom_type_description
_atom_type_scat_dispersion_real
_atom_type_scat_dispersion_imag
_atom_type_scat_source
C C 0.0033 0.0016 'International Tables Vol C Tables 4.2.6.8 and 6.1.1.4'
H H 0.0000 0.0000 'International Tables Vol C Tables 4.2.6.8 and 6.1.1.4'
N N 0.0061 0.0033 'International Tables Vol C Tables 4.2.6.8 and 6.1.1.4'
O O 0.0106 0.0060 'International Tables Vol C Tables 4.2.6.8 and 6.1.1.4'
S S 0.1246 0.1234 'International Tables Vol C Tables 4.2.6.8 and 6.1.1.4'

loop_
_geom_angle_atom_site_label_1
_geom_angle_atom_site_label_2
_geom_angle_atom_site_label_3
_geom_angle
O4 S1 N1 106.24(7)
O4 S1 C14 108.27(8)
O5 S1 O4 120.37(8)
O5 S1 N1 107.58(8)
O5 S1 C14 107.29(8)
N1 S1 C14 106.32(8)
C3 O1 C2 115.50(12)
C22 O6 C21 113.45(13)
C5 O3 C6 119.63(12)
C8 N1 S1 117.84(11)
C8 N1 C7 119.46(14)
C7 N1 S1 120.59(12)
O1 C3 C4 109.74(14)
O2 C3 O1 122.45(15)
O2 C3 C4 127.81(16)
C3 C4 H4 117.0
C5 C4 C3 125.94(15)
C5 C4 H4 117.0
C13 C8 N1 120.19(14)
C9 C8 N1 119.12(15)
C9 C8 C13 120.69(15)
O3 C5 C13 118.72(14)
C4 C5 O3 119.21(15)
C4 C5 C13 122.06(15)
C19 C14 S1 119.65(13)
C15 C14 S1 119.45(13)
C15 C14 C19 120.80(16)
C14 C19 H19 120.6
C18 C19 C14 118.79(17)
C18 C19 H19 120.6
N1 C7 H7A 109.4
N1 C7 H7B 109.4
N1 C7 C6 111.23(13)
H7A C7 H7B 108.0
C6 C7 H7A 109.4
C6 C7 H7B 109.4
C8 C13 C5 121.93(15)
C12 C13 C8 118.32(15)
C12 C13 C5 119.74(15)
C13 C12 H12 119.5
C11 C12 C13 121.01(16)
C11 C12 H12 119.5
O3 C6 C7 110.27(14)
O3 C6 H6 109.4
O3 C6 C21 106.78(12)
C7 C6 H6 109.4
C21 C6 C7 111.53(14)
C21 C6 H6 109.4
C8 C9 H9 119.9
C10 C9 C8 120.11(16)
C10 C9 H9 119.9
O6 C21 C6 107.78(14)
O6 C21 H21A 110.2
O6 C21 H21B 110.2
C6 C21 H21A 110.2
C6 C21 H21B 110.2
H21A C21 H21B 108.5
O6 C22 H22A 108.7
O6 C22 H22B 108.7
O6 C22 C23 114.44(14)
H22A C22 H22B 107.6
C23 C22 H22A 108.7
C23 C22 H22B 108.7
C9 C10 H10 119.9
C9 C10 C11 120.22(16)
C11 C10 H10 119.9
C23 C28 H28 119.5
C27 C28 H28 119.5
C27 C28 C23 121.00(18)
C19 C18 H18 119.4
C19 C18 C17 121.26(17)
C17 C18 H18 119.4
C14 C15 H15 120.3
C16 C15 C14 119.46(16)
C16 C15 H15 120.3
C12 C11 C10 119.60(16)
C12 C11 H11 120.2
C10 C11 H11 120.2
C15 C16 H16 119.6
C15 C16 C17 120.77(17)
C17 C16 H16 119.6
C28 C23 C22 119.32(16)
C24 C23 C22 121.86(16)
C24 C23 C28 118.81(17)
C18 C17 C20 119.89(17)
C16 C17 C18 118.92(16)
C16 C17 C20 121.19(17)
O1 C2 H2A 110.2
O1 C2 H2B 110.2
O1 C2 C1 107.47(14)
H2A C2 H2B 108.5
C1 C2 H2A 110.2
C1 C2 H2B 110.2
C23 C24 H24 120.0
C23 C24 C25 119.97(17)
C25 C24 H24 120.0
C2 C1 H1A 109.5
C2 C1 H1B 109.5
C2 C1 H1C 109.5
H1A C1 H1B 109.5
H1A C1 H1C 109.5
H1B C1 H1C 109.5
C24 C25 H25 119.6
C26 C25 C24 120.88(19)
C26 C25 H25 119.6
C25 C26 H26 120.3
C27 C26 C25 119.44(19)
C27 C26 H26 120.3
C28 C27 H27 120.1
C26 C27 C28 119.87(18)
C26 C27 H27 120.1
C17 C20 H20A 109.5
C17 C20 H20B 109.5
C17 C20 H20C 109.5
H20A C20 H20B 109.5
H20A C20 H20C 109.5
H20B C20 H20C 109.5

loop_
_geom_bond_atom_site_label_1
_geom_bond_atom_site_label_2
_geom_bond_distance
S1 O4 1.4340(13)
S1 O5 1.4312(13)
S1 N1 1.6378(15)
S1 C14 1.7590(17)
O1 C3 1.356(2)
O1 C2 1.4523(19)
O6 C21 1.421(2)
O6 C22 1.4160(19)
O3 C5 1.3670(19)
O3 C6 1.439(2)
O2 C3 1.212(2)
N1 C8 1.436(2)
N1 C7 1.476(2)
C3 C4 1.468(2)
C4 H4 0.9500
C4 C5 1.337(2)
C8 C13 1.404(2)
C8 C9 1.388(2)
C5 C13 1.488(2)
C14 C19 1.392(2)
C14 C15 1.386(2)
C19 H19 0.9500
C19 C18 1.386(3)
C7 H7A 0.9900
C7 H7B 0.9900
C7 C6 1.513(2)
C13 C12 1.402(2)
C12 H12 0.9500
C12 C11 1.390(2)
C6 H6 1.0000
C6 C21 1.510(2)
C9 H9 0.9500
C9 C10 1.387(2)
C21 H21A 0.9900
C21 H21B 0.9900
C22 H22A 0.9900
C22 H22B 0.9900
C22 C23 1.511(3)
C10 H10 0.9500
C10 C11 1.393(3)
C28 H28 0.9500
C28 C23 1.396(2)
C28 C27 1.390(3)
C18 H18 0.9500
C18 C17 1.389(3)
C15 H15 0.9500
C15 C16 1.385(3)
C11 H11 0.9500
C16 H16 0.9500
C16 C17 1.388(3)
C23 C24 1.389(3)
C17 C20 1.510(3)
C2 H2A 0.9900
C2 H2B 0.9900
C2 C1 1.504(2)
C24 H24 0.9500
C24 C25 1.392(3)
C1 H1A 0.9800
C1 H1B 0.9800
C1 H1C 0.9800
C25 H25 0.9500
C25 C26 1.387(3)
C26 H26 0.9500
C26 C27 1.384(3)
C27 H27 0.9500
C20 H20A 0.9800
C20 H20B 0.9800
C20 H20C 0.9800

loop_
_geom_torsion_atom_site_label_1
_geom_torsion_atom_site_label_2
_geom_torsion_atom_site_label_3
_geom_torsion_atom_site_label_4
_geom_torsion
S1 N1 C8 C13 -99.48(16)
S1 N1 C8 C9 79.82(18)
S1 N1 C7 C6 137.40(13)
S1 C14 C19 C18 176.44(14)
S1 C14 C15 C16 -176.50(14)
O1 C3 C4 C5 179.70(17)
O6 C22 C23 C28 159.42(15)
O6 C22 C23 C24 -21.7(2)
O3 C5 C13 C8 -44.7(2)
O3 C5 C13 C12 134.57(17)
O3 C6 C21 O6 -56.98(17)
O4 S1 N1 C8 -175.05(11)
O4 S1 N1 C7 21.54(14)
O4 S1 C14 C19 158.51(14)
O4 S1 C14 C15 -25.02(16)
O2 C3 C4 C5 -0.4(3)
O5 S1 N1 C8 -44.92(14)
O5 S1 N1 C7 151.67(12)
O5 S1 C14 C19 27.18(17)
O5 S1 C14 C15 -156.35(14)
N1 S1 C14 C19 -87.70(15)
N1 S1 C14 C15 88.77(15)
N1 C8 C13 C5 -3.9(2)
N1 C8 C13 C12 176.87(15)
N1 C8 C9 C10 -177.61(15)
N1 C7 C6 O3 -60.28(17)
N1 C7 C6 C21 -178.75(13)
C3 O1 C2 C1 -175.71(15)
C3 C4 C5 O3 -0.8(3)
C3 C4 C5 C13 177.90(16)
C4 C5 C13 C8 136.69(18)
C4 C5 C13 C12 -44.1(2)
C8 N1 C7 C6 -25.7(2)
C8 C13 C12 C11 1.1(3)
C8 C9 C10 C11 0.4(3)
C5 O3 C6 C7 78.90(18)
C5 O3 C6 C21 -159.76(14)
C5 C13 C12 C11 -178.14(15)
C14 S1 N1 C8 69.76(13)
C14 S1 N1 C7 -93.65(13)
C14 C19 C18 C17 0.0(3)
C14 C15 C16 C17 0.1(3)
C19 C14 C15 C16 -0.1(3)
C19 C18 C17 C16 0.1(3)
C19 C18 C17 C20 179.64(17)
C7 N1 C8 C13 64.1(2)
C7 N1 C8 C9 -116.58(17)
C7 C6 C21 O6 63.55(17)
C13 C8 C9 C10 1.7(3)
C13 C12 C11 C10 0.9(3)
C6 O3 C5 C4 176.06(15)
C6 O3 C5 C13 -2.6(2)
C9 C8 C13 C5 176.81(15)
C9 C8 C13 C12 -2.4(2)
C9 C10 C11 C12 -1.7(3)
C21 O6 C22 C23 -67.59(19)
C22 O6 C21 C6 171.94(13)
C22 C23 C24 C25 179.85(17)
C28 C23 C24 C25 -1.3(3)
C15 C14 C19 C18 0.0(3)
C15 C16 C17 C18 -0.2(3)
C15 C16 C17 C20 -179.70(18)
C23 C28 C27 C26 0.7(3)
C23 C24 C25 C26 0.8(3)
C2 O1 C3 O2 -1.5(2)
C2 O1 C3 C4 178.42(14)
C24 C25 C26 C27 0.4(3)
C25 C26 C27 C28 -1.1(3)
C27 C28 C23 C22 179.43(16)
C27 C28 C23 C24 0.5(3)
